data_7051128
loop_
_publ_author_name
'Ewa Matczak-Jon'
'Wanda Sawka-Dobrowolska'
'Pawe\/l Kafarski'
'Veneta Videnova-Adrabi\'nska'

_publ_section_title
;
 Molecular organization and solution properties of N-substituted
 aminomethane-1,1-diphosphonic acids
;
_journal_issue 11
_journal_name_full 'New J. Chem.'
_journal_page_first 1447
_journal_page_last 1457
_journal_paper_doi 10.1039/b102282m
_journal_volume 25
_journal_year 2001
_chemical_formula_moiety 'C6 H17 N O6 P2, H2 O'
_chemical_formula_sum 'C6 H19 N O7 P2'
_chemical_formula_weight 279.16
_chemical_name_common 'C6 H17 N O6 P2, H2 O'
_chemical_name_systematic
;
N-n-pentylaminomethane-1.1-diphosphonic acid
;
_space_group_IT_number 14
_symmetry_cell_setting monoclinic
_symmetry_space_group_name_Hall '-P 2ybc'
_symmetry_space_group_name_H-M 'P 1 21/c 1'
_atom_sites_solution_hydrogens difmap
_atom_sites_solution_primary direct
_atom_sites_solution_secondary difmap
_cell_angle_alpha 90.00
_cell_angle_beta 92.83(3)
_cell_angle_gamma 90.00
_cell_formula_units_Z 4
_cell_length_a 12.374(2)
_cell_length_b 10.334(2)
_cell_length_c 9.428(2)
_cell_measurement_temperature 100(2)
_cell_measurement_theta_max 28
_cell_measurement_theta_min 3
_cell_volume 1204.1(4)
_computing_cell_refinement 'Kuma CCDKM4 software, version 1.63'
_computing_data_collection 'Kuma CCDkM4 software, version 1.63'
_computing_data_reduction 'Kuma CCDKM4 software, version 1.63'
_computing_structure_refinement 'SHELXL-97 (Sheldrick, 1997)'
_computing_structure_solution 'SHELXS-97 (Sheldrick, 1990)'
_diffrn_ambient_temperature 100(2)
_diffrn_measurement_device_type 'KUMA KM4CCD k-geometry diffractometer'
_diffrn_measurement_method \w
_diffrn_radiation_monochromator graphite
_diffrn_radiation_source 'fine-focus sealed tube'
_diffrn_radiation_type MoK\a
_diffrn_radiation_wavelength 0.71073
_diffrn_reflns_av_R_equivalents 0.0635
_diffrn_reflns_av_sigmaI/netI 0.065
_diffrn_reflns_limit_h_max 15
_diffrn_reflns_limit_h_min -16
_diffrn_reflns_limit_k_max 13
_diffrn_reflns_limit_k_min -13
_diffrn_reflns_limit_l_max 12
_diffrn_reflns_limit_l_min -10
_diffrn_reflns_number 8337
_diffrn_reflns_theta_full 28.52
_diffrn_reflns_theta_max 28.52
_diffrn_reflns_theta_min 3.31
_exptl_absorpt_coefficient_mu 0.381
_exptl_absorpt_correction_type none
_exptl_crystal_colour white
_exptl_crystal_density_diffrn 1.540
_exptl_crystal_density_method 'not measured'
_exptl_crystal_description block
_exptl_crystal_F_000 592
_exptl_crystal_size_max 0.25
_exptl_crystal_size_mid 0.2
_exptl_crystal_size_min 0.2
_refine_diff_density_max 0.440
_refine_diff_density_min -0.369
_refine_diff_density_rms 0.068
_refine_ls_extinction_coef 0.0002(3)
_refine_ls_extinction_expression Fc^*^=kFc[1+0.001xFc^2^\l^3^/sin(2\q)]^-1/4^
_refine_ls_extinction_method SHELXL
_refine_ls_goodness_of_fit_ref 0.885
_refine_ls_hydrogen_treatment refall
_refine_ls_matrix_type full
_refine_ls_number_parameters 222
_refine_ls_number_reflns 2894
_refine_ls_number_restraints 0
_refine_ls_restrained_S_all 0.885
_refine_ls_R_factor_all 0.0731
_refine_ls_R_factor_gt 0.0363
_refine_ls_shift/su_max 0.016
_refine_ls_shift/su_mean 0.004
_refine_ls_structure_factor_coef Fsqd
_refine_ls_weighting_details 'w=1/[\s^2^(Fo^2^)+(0.0082P)^2^+0.0000P] where P=(Fo^2^+2Fc^2^)/3'
_refine_ls_weighting_scheme calc
_refine_ls_wR_factor_gt 0.0596
_refine_ls_wR_factor_ref 0.0678
_reflns_number_gt 1152
_reflns_number_total 2894
_reflns_threshold_expression >2sigma(I)
_cod_data_source_file b102282m.txt
_cod_data_source_block I
_cod_depositor_comments
;
The following automatic conversions were performed:

'_refine_ls_weighting_scheme' value 'calc
w=1/[\s^2^(Fo^2^)+(0.0082P)^2^+0.0000P] where P=(Fo^2^+2Fc^2^)/3' was
changed to 'calc'. New tag '_refine_ls_weighting_details' was
created. The value of the new tag was set to
'w=1/[\s^2^(Fo^2^)+(0.0082P)^2^+0.0000P] where P=(Fo^2^+2Fc^2^)/3'.

Automatic conversion script
Id: cif_fix_values 3143 2015-03-26 13:38:13Z robertas 
;
_cod_original_sg_symbol_H-M 'P 2(1)/c'
_cod_database_code 7051128

loop_
_symmetry_equiv_pos_as_xyz
'x, y, z'
'-x, y+1/2, -z+1/2'
'-x, -y, -z'
'x, -y-1/2, z-1/2'

loop_
_atom_site_label
_atom_site_type_symbol
_atom_site_fract_x
_atom_site_fract_y
_atom_site_fract_z
_atom_site_U_iso_or_equiv
_atom_site_adp_type
_atom_site_occupancy
_atom_site_calc_flag
_atom_site_refinement_flags
_atom_site_disorder_assembly
_atom_site_disorder_group
P1 P 0.49678(6) 0.18493(7) 0.09658(8) 0.0144(2) Uani 1 d . . .
P2 P 0.25554(6) 0.25834(7) 0.02264(8) 0.0162(2) Uani 1 d . . .
O1 O 0.54425(14) 0.22924(16) -0.03882(18) 0.0157(5) Uani 1 d . . .
O2 O 0.54956(14) 0.07073(15) 0.16903(19) 0.0152(5) Uani 1 d . . .
O3 O 0.49141(15) 0.30498(17) 0.1973(2) 0.0163(5) Uani 1 d . . .
O4 O 0.21261(15) 0.28590(17) 0.16302(18) 0.0215(5) Uani 1 d . . .
O5 O 0.31041(15) 0.36785(18) -0.05448(19) 0.0172(5) Uani 1 d . . .
O6 O 0.16629(15) 0.19691(18) -0.0781(2) 0.0177(5) Uani 1 d . . .
O7W O 0.35052(16) 0.56087(18) 0.0892(2) 0.0205(5) Uani 1 d . . .
N1 N 0.32585(19) 0.0370(2) 0.1633(2) 0.0163(6) Uani 1 d . . .
C1 C 0.3586(2) 0.1323(3) 0.0514(3) 0.0140(7) Uani 1 d . . .
C2 C 0.2355(2) -0.0538(3) 0.1135(3) 0.0175(7) Uani 1 d . . .
C3 C 0.2122(2) -0.1530(3) 0.2252(3) 0.0170(7) Uani 1 d . . .
C4 C 0.1312(3) -0.2525(3) 0.1633(3) 0.0174(7) Uani 1 d . . .
C5 C 0.1030(3) -0.3555(3) 0.2672(4) 0.0261(8) Uani 1 d . . .
C6 C 0.0242(3) -0.4560(3) 0.2043(5) 0.0312(9) Uani 1 d . . .
H1 H 0.3606(18) 0.082(2) -0.029(2) 0.015(7) Uiso 1 d . . .
H3 H 0.495(2) 0.282(3) 0.292(3) 0.042(10) Uiso 1 d . . .
H5 H 0.330(3) 0.449(3) 0.011(4) 0.087(13) Uiso 1 d . . .
H6 H 0.184(2) 0.202(2) -0.169(3) 0.031(10) Uiso 1 d . . .
H7 H 0.386(3) 0.557(3) 0.191(4) 0.082(17) Uiso 1 d . . .
H8 H 0.388(3) 0.642(3) 0.038(4) 0.078(17) Uiso 1 d . . .
H11 H 0.305(3) 0.082(3) 0.239(4) 0.062(16) Uiso 1 d . . .
H12 H 0.384(3) -0.011(3) 0.192(3) 0.051(13) Uiso 1 d . . .
H21 H 0.2576(19) -0.103(2) 0.020(3) 0.022(8) Uiso 1 d . . .
H22 H 0.172(2) 0.002(2) 0.077(3) 0.023(8) Uiso 1 d . . .
H31 H 0.1838(18) -0.112(2) 0.316(2) 0.016(7) Uiso 1 d . . .
H32 H 0.2771(18) -0.196(2) 0.256(2) 0.015(7) Uiso 1 d . . .
H41 H 0.1611(18) -0.287(2) 0.082(2) 0.017(7) Uiso 1 d . . .
H42 H 0.0626(19) -0.209(2) 0.127(2) 0.019(7) Uiso 1 d . . .
H51 H 0.168(2) -0.398(3) 0.303(3) 0.036(10) Uiso 1 d . . .
H52 H 0.075(2) -0.308(2) 0.346(3) 0.024(9) Uiso 1 d . . .
H61 H -0.052(3) -0.405(3) 0.160(3) 0.060(11) Uiso 1 d . . .
H62 H 0.019(2) -0.523(3) 0.272(3) 0.041(10) Uiso 1 d . . .
H63 H 0.055(3) -0.493(3) 0.124(3) 0.053(12) Uiso 1 d . . .

loop_
_atom_site_aniso_label
_atom_site_aniso_U_11
_atom_site_aniso_U_22
_atom_site_aniso_U_33
_atom_site_aniso_U_23
_atom_site_aniso_U_13
_atom_site_aniso_U_12
P1 0.0156(4) 0.0124(4) 0.0150(4) 0.0004(3) -0.0002(3) -0.0004(3)
P2 0.0174(5) 0.0155(4) 0.0158(4) 0.0010(4) 0.0005(3) 0.0025(4)
O1 0.0153(11) 0.0182(11) 0.0137(11) -0.0014(9) 0.0004(8) -0.0071(9)
O2 0.0158(12) 0.0121(11) 0.0174(12) 0.0043(9) -0.0025(9) 0.0041(9)
O3 0.0257(13) 0.0103(11) 0.0127(12) -0.0033(9) -0.0008(9) 0.0021(9)
O4 0.0249(13) 0.0254(13) 0.0145(11) -0.0004(9) 0.0046(9) 0.0115(9)
O5 0.0225(12) 0.0115(11) 0.0173(12) 0.0020(9) -0.0022(9) -0.0010(9)
O6 0.0172(12) 0.0225(12) 0.0135(12) 0.0020(10) 0.0001(10) -0.0037(9)
O7W 0.0218(13) 0.0175(12) 0.0218(13) 0.0014(10) -0.0019(10) -0.0028(9)
N1 0.0117(14) 0.0139(13) 0.0231(16) 0.0033(12) -0.0002(12) 0.0000(12)
C1 0.0176(18) 0.0146(16) 0.0100(16) 0.0039(13) 0.0024(13) -0.0025(13)
C2 0.0134(17) 0.0158(17) 0.0227(19) -0.0023(15) -0.0034(14) -0.0040(14)
C3 0.0154(18) 0.0159(17) 0.0195(18) 0.0036(14) -0.0024(14) -0.0003(14)
C4 0.0158(18) 0.0170(18) 0.0195(18) 0.0010(15) 0.0014(14) -0.0006(14)
C5 0.028(2) 0.023(2) 0.027(2) 0.0051(17) -0.0043(17) -0.0071(17)
C6 0.029(2) 0.019(2) 0.045(3) 0.008(2) -0.003(2) -0.0050(17)

loop_
_atom_type_symbol
_atom_type_description
_atom_type_scat_dispersion_real
_atom_type_scat_dispersion_imag
_atom_type_scat_source
C C 0.0033 0.0016 'International Tables Vol C Tables 4.2.6.8 and 6.1.1.4'
H H 0.0000 0.0000 'International Tables Vol C Tables 4.2.6.8 and 6.1.1.4'
N N 0.0061 0.0033 'International Tables Vol C Tables 4.2.6.8 and 6.1.1.4'
O O 0.0106 0.0060 'International Tables Vol C Tables 4.2.6.8 and 6.1.1.4'
P P 0.1023 0.0942 'International Tables Vol C Tables 4.2.6.8 and 6.1.1.4'

loop_
_geom_angle_atom_site_label_1
_geom_angle_atom_site_label_2
_geom_angle_atom_site_label_3
_geom_angle
_geom_angle_site_symmetry_1
_geom_angle_site_symmetry_3
_geom_angle_publ_flag
O2 P1 O1 116.59(11) . . ?
O2 P1 O3 112.24(11) . . ?
O1 P1 O3 107.69(10) . . ?
O2 P1 C1 104.72(12) . . ?
O1 P1 C1 107.08(12) . . ?
O3 P1 C1 108.09(12) . . ?
O4 P2 O5 118.22(11) . . ?
O4 P2 O6 110.46(11) . . ?
O5 P2 O6 109.36(11) . . ?
O4 P2 C1 106.41(12) . . ?
O5 P2 C1 105.99(12) . . ?
O6 P2 C1 105.53(12) . . ?
P1 O3 H3 112.2(17) . . ?
P2 O5 H5 113.8(17) . . ?
P2 O6 H6 111.1(18) . . ?
H7 O7W H8 106(2) . . ?
C1 N1 C2 113.9(2) . . ?
C1 N1 H12 109(2) . . ?
C2 N1 H12 109(3) . . ?
H11 N1 H12 108(2) . . ?
N1 C1 P1 108.14(18) . . ?
C1 N1 H11 109(2) . . ?
C2 N1 H11 109(3) . . ?
N1 C1 P2 110.92(19) . . ?
P1 C1 P2 117.34(15) . . ?
N1 C1 H1 103.2(14) . . ?
P1 C1 H1 107.3(15) . . ?
P2 C1 H1 108.9(14) . . ?
C3 C2 N1 111.6(2) . . ?
C3 C2 H21 108.5(13) . . ?
N1 C2 H21 109.7(13) . . ?
C3 C2 H22 116.4(14) . . ?
N1 C2 H22 107.5(15) . . ?
H21 C2 H22 102.6(19) . . ?
C2 C3 C4 109.6(2) . . ?
C2 C3 H31 112.6(12) . . ?
C4 C3 H31 110.4(13) . . ?
C2 C3 H32 110.0(14) . . ?
C4 C3 H32 109.2(14) . . ?
H31 C3 H32 105.0(18) . . ?
C5 C4 C3 113.3(3) . . ?
C5 C4 H41 112.0(14) . . ?
C3 C4 H41 106.9(14) . . ?
C5 C4 H42 108.6(13) . . ?
C3 C4 H42 110.9(13) . . ?
H41 C4 H42 104.7(18) . . ?
C4 C5 C6 113.2(3) . . ?
C4 C5 H51 109.5(17) . . ?
C6 C5 H51 109.7(17) . . ?
C4 C5 H52 104.2(15) . . ?
C6 C5 H52 113.3(16) . . ?
H51 C5 H52 106(2) . . ?
C5 C6 H61 109.2(15) . . ?
C5 C6 H62 107.7(18) . . ?
H61 C6 H62 120(2) . . ?
C5 C6 H63 108(2) . . ?
H61 C6 H63 105(3) . . ?
H62 C6 H63 107(2) . . ?

loop_
_geom_bond_atom_site_label_1
_geom_bond_atom_site_label_2
_geom_bond_distance
_geom_bond_site_symmetry_2
_geom_bond_publ_flag
P1 O2 1.4973(18) . ?
P1 O1 1.5028(17) . ?
P1 O3 1.5656(19) . ?
P1 C1 1.825(3) . ?
P2 O4 1.4780(17) . ?
P2 O5 1.5228(19) . ?
P2 O6 1.556(2) . ?
P2 C1 1.834(3) . ?
O3 H3 0.92(3) . ?
O5 H5 1.06(4) . ?
O6 H6 0.89(2) . ?
O7W H7 1.03(4) . ?
O7W H8 1.08(3) . ?
N1 C1 1.512(3) . ?
N1 C2 1.516(3) . ?
N1 H11 0.90(3) . ?
N1 H12 0.90(3) . ?
C1 H1 0.92(2) . ?
C2 C3 1.508(4) . ?
C2 H21 1.07(2) . ?
C2 H22 1.02(3) . ?
C3 C4 1.531(4) . ?
C3 H31 1.03(2) . ?
C3 H32 0.95(2) . ?
C4 C5 1.499(4) . ?
C4 H41 0.94(2) . ?
C4 H42 1.01(2) . ?
C5 C6 1.525(5) . ?
C5 H51 0.97(3) . ?
C5 H52 0.97(2) . ?
C6 H61 1.14(3) . ?
C6 H62 0.95(3) . ?
C6 H63 0.94(3) . ?

loop_
_geom_hbond_atom_site_label_D
_geom_hbond_atom_site_label_H
_geom_hbond_atom_site_label_A
_geom_hbond_distance_DH
_geom_hbond_distance_HA
_geom_hbond_distance_DA
_geom_hbond_angle_DHA
_geom_hbond_site_symmetry_A
N1 H11 O5 0.90(3) 2.01(3) 2.852(3) 155(3) 4_566
N1 H11 O4 0.90(3) 2.49(3) 2.929(3) 111(3) .
N1 H12 O2 0.90(3) 2.23(3) 2.788(3) 120(3) .
O3 H3 O1 0.92(3) 1.68(3) 2.566(3) 159(3) 4_566
O6 H6 O4 0.89(2) 1.65(3) 2.541(2) 178(3) 4_565
O7W H7 O2 1.03(4) 1.52(4) 2.541(3) 170(3) 2_655
O5 H5 O7W 1.06(4) 1.39(4) 2.448(3) 176(3) .
O7W H8 O1 1.08(3) 1.57(4) 2.586(3) 153(3) 3_665
C2 H22 O6 1.02(3) 2.49(3) 3.249(4) 130.6(2) .
C1 H1 O2 0.92(2) 2.37(2) 3.201(3) 150(2) 3_665

loop_
_geom_torsion_atom_site_label_1
_geom_torsion_atom_site_label_2
_geom_torsion_atom_site_label_3
_geom_torsion_atom_site_label_4
_geom_torsion
_geom_torsion_site_symmetry_1
_geom_torsion_site_symmetry_2
_geom_torsion_site_symmetry_3
_geom_torsion_site_symmetry_4
_geom_torsion_publ_flag
C2 N1 C1 P1 -156.8(2) . . . . ?
C2 N1 C1 P2 73.2(3) . . . . ?
O2 P1 C1 N1 31.4(2) . . . . ?
O1 P1 C1 N1 155.83(17) . . . . ?
O3 P1 C1 N1 -88.4(2) . . . . ?
O2 P1 C1 P2 157.77(14) . . . . ?
O1 P1 C1 P2 -77.84(17) . . . . ?
O3 P1 C1 P2 37.93(19) . . . . ?
O4 P2 C1 N1 36.4(2) . . . . ?
O5 P2 C1 N1 163.11(18) . . . . ?
O6 P2 C1 N1 -80.9(2) . . . . ?
O4 P2 C1 P1 -88.51(17) . . . . ?
O5 P2 C1 P1 38.15(19) . . . . ?
O6 P2 C1 P1 154.10(14) . . . . ?
C1 N1 C2 C3 175.6(2) . . . . ?
N1 C2 C3 C4 -172.8(2) . . . . ?
C2 C3 C4 C5 180.0(3) . . . . ?
C3 C4 C5 C6 -178.8(3) . . . . ?
